data_7151448
loop_
_publ_author_name
'Spiniello, Marisa'
'White, Jonathan M.'

_publ_section_title
;
 Low-temperature X-ray structural studies of the ester and ether
 derivatives of cis- and trans-4-tert-butyl cyclohexanol and
 2-adamantanol: application of the variable oxygen probe to determine
 the relative ?-donor ability of C?H and C?C bonds
;
_journal_issue 17
_journal_name_full 'Organic &amp;  Biomolecular Chemistry'
_journal_page_first 3094
_journal_paper_doi 10.1039/b303453d
_journal_volume 1
_journal_year 2003
_chemical_formula_sum 'C16 H24 O3 S'
_chemical_formula_weight 296.41
_chemical_name_systematic
;
?
;
_space_group_IT_number 14
_symmetry_cell_setting monoclinic
_symmetry_space_group_name_Hall '-P 2ybc'
_symmetry_space_group_name_H-M 'P 1 21/c 1'
_atom_sites_solution_hydrogens geom
_atom_sites_solution_primary direct
_atom_sites_solution_secondary difmap
_audit_creation_method SHELXL-97
_cell_angle_alpha 90.00
_cell_angle_beta 100.4870(10)
_cell_angle_gamma 90.00
_cell_formula_units_Z 8
_cell_length_a 24.7358(3)
_cell_length_b 6.20220(10)
_cell_length_c 20.9387(4)
_cell_measurement_reflns_used 40594
_cell_measurement_temperature 130(2)
_cell_volume 3158.68(9)
_computing_cell_refinement 'HKL Scalepack (Otwinowski & Minor 1997)'
_computing_data_collection 'Collect (Nonius BV, 1997-2000)'
_computing_data_reduction 'HKL Denzo and Scalepack (Otwinowski & Minor 1997)'
_computing_structure_refinement 'SHELXL-97 (Sheldrick, 1997)'
_diffrn_ambient_temperature 130.0(2)
_diffrn_detector_area_resol_mean 9
_diffrn_measured_fraction_theta_full 0.993
_diffrn_measured_fraction_theta_max 0.993
_diffrn_measurement_device '95mm CCD camera on \k-goniostat'
_diffrn_measurement_device_type KappaCCD
_diffrn_measurement_method CCD
_diffrn_radiation_monochromator 'horizonally mounted graphite crystal'
_diffrn_radiation_source 'fine-focus sealed tube'
_diffrn_radiation_type MoK\a
_diffrn_radiation_wavelength 0.71069
_diffrn_reflns_av_R_equivalents 0.0579
_diffrn_reflns_av_sigmaI/netI 0.0610
_diffrn_reflns_limit_h_max 32
_diffrn_reflns_limit_h_min -32
_diffrn_reflns_limit_k_max 8
_diffrn_reflns_limit_k_min -5
_diffrn_reflns_limit_l_max 27
_diffrn_reflns_limit_l_min -27
_diffrn_reflns_number 38021
_diffrn_reflns_theta_full 28.28
_diffrn_reflns_theta_max 28.28
_diffrn_reflns_theta_min 2.51
_exptl_absorpt_coefficient_mu 0.210
_exptl_crystal_colour colourless
_exptl_crystal_density_diffrn 1.247
_exptl_crystal_density_method 'not measured'
_exptl_crystal_description blocks
_exptl_crystal_F_000 1280
_exptl_crystal_size_max 0.35
_exptl_crystal_size_mid 0.15
_exptl_crystal_size_min 0.10
_refine_diff_density_max 0.268
_refine_diff_density_min -0.414
_refine_diff_density_rms 0.052
_refine_ls_extinction_method none
_refine_ls_goodness_of_fit_ref 1.036
_refine_ls_hydrogen_treatment mixed
_refine_ls_matrix_type full
_refine_ls_number_parameters 361
_refine_ls_number_reflns 7783
_refine_ls_number_restraints 0
_refine_ls_restrained_S_all 1.036
_refine_ls_R_factor_all 0.0816
_refine_ls_R_factor_gt 0.0443
_refine_ls_shift/su_max 0.000
_refine_ls_shift/su_mean 0.000
_refine_ls_structure_factor_coef Fsqd
_refine_ls_weighting_details 'calc w=1/[\s^2^(Fo^2^)+(0.0488P)^2^+0.5290P] where P=(Fo^2^+2Fc^2^)/3'
_refine_ls_weighting_scheme calc
_refine_ls_wR_factor_gt 0.0989
_refine_ls_wR_factor_ref 0.1112
_reflns_number_gt 5301
_reflns_number_total 7783
_reflns_threshold_expression >2sigma(I)
_cod_data_source_file b303453d.txt
_cod_data_source_block compound5f
_cod_original_sg_symbol_H-M P21/c
_cod_database_code 7151448

loop_
_symmetry_equiv_pos_as_xyz
'x, y, z'
'-x, y+1/2, -z+1/2'
'-x, -y, -z'
'x, -y-1/2, z-1/2'

loop_
_atom_site_label
_atom_site_type_symbol
_atom_site_fract_x
_atom_site_fract_y
_atom_site_fract_z
_atom_site_U_iso_or_equiv
_atom_site_adp_type
_atom_site_occupancy
_atom_site_symmetry_multiplicity
_atom_site_calc_flag
_atom_site_refinement_flags
_atom_site_disorder_assembly
_atom_site_disorder_group
S S 0.361173(18) 0.29280(7) 0.24489(2) 0.02563(12) Uani 1 1 d . . .
O1 O 0.30604(5) 0.16307(17) 0.22969(5) 0.0245(3) Uani 1 1 d . . .
O3 O 0.37704(5) 0.2829(2) 0.31369(6) 0.0354(3) Uani 1 1 d . . .
O2 O 0.35482(5) 0.49650(18) 0.21297(7) 0.0362(3) Uani 1 1 d . . .
C4 C 0.17243(7) 0.0448(2) 0.07297(8) 0.0211(4) Uani 1 1 d . . .
H4 H 0.1535 -0.0163 0.1072 0.025 Uiso 1 1 calc R . .
C1 C 0.27472(7) 0.1620(3) 0.16190(8) 0.0227(4) Uani 1 1 d . . .
H1 H 0.2978 0.2260 0.1321 0.027 Uiso 1 1 calc R . .
C2 C 0.26208(7) -0.0698(3) 0.14364(8) 0.0265(4) Uani 1 1 d . . .
H2A H 0.2428 -0.1379 0.1760 0.032 Uiso 1 1 calc R . .
H2B H 0.2968 -0.1495 0.1436 0.032 Uiso 1 1 calc R . .
C3 C 0.22601(7) -0.0819(3) 0.07644(8) 0.0282(4) Uani 1 1 d . . .
H3A H 0.2172 -0.2347 0.0654 0.034 Uiso 1 1 calc R . .
H3B H 0.2466 -0.0236 0.0439 0.034 Uiso 1 1 calc R . .
C5 C 0.18706(7) 0.2788(3) 0.09249(8) 0.0263(4) Uani 1 1 d . . .
H5A H 0.2064 0.3448 0.0600 0.032 Uiso 1 1 calc R . .
H5B H 0.1528 0.3613 0.0925 0.032 Uiso 1 1 calc R . .
C6 C 0.22347(7) 0.2944(3) 0.15960(8) 0.0265(4) Uani 1 1 d . . .
H6A H 0.2336 0.4469 0.1694 0.032 Uiso 1 1 calc R . .
H6B H 0.2029 0.2419 0.1929 0.032 Uiso 1 1 calc R . .
C7 C 0.13178(7) 0.0212(3) 0.00724(8) 0.0228(4) Uani 1 1 d . . .
C8 C 0.15360(7) 0.1279(3) -0.04910(8) 0.0282(4) Uani 1 1 d . . .
H8A H 0.1605 0.2812 -0.0395 0.042 Uiso 1 1 calc R . .
H8B H 0.1263 0.1130 -0.0891 0.042 Uiso 1 1 calc R . .
H8C H 0.1879 0.0577 -0.0547 0.042 Uiso 1 1 calc R . .
C9 C 0.12121(8) -0.2182(3) -0.00837(9) 0.0382(5) Uani 1 1 d . . .
H9A H 0.1073 -0.2878 0.0274 0.057 Uiso 1 1 calc R . .
H9B H 0.1556 -0.2876 -0.0141 0.057 Uiso 1 1 calc R . .
H9C H 0.0939 -0.2323 -0.0484 0.057 Uiso 1 1 calc R . .
C10 C 0.07645(7) 0.1254(3) 0.01263(9) 0.0338(4) Uani 1 1 d . . .
H10A H 0.0820 0.2790 0.0227 0.051 Uiso 1 1 calc R . .
H10B H 0.0612 0.0546 0.0473 0.051 Uiso 1 1 calc R . .
H10C H 0.0508 0.1091 -0.0287 0.051 Uiso 1 1 calc R . .
C11 C 0.40718(7) 0.1358(3) 0.20937(8) 0.0228(4) Uani 1 1 d . . .
C12 C 0.42261(7) -0.0655(3) 0.23575(9) 0.0283(4) Uani 1 1 d . . .
H12 H 0.4076 -0.1192 0.2713 0.034 Uiso 1 1 calc R . .
C13 C 0.46020(7) -0.1864(3) 0.20942(9) 0.0327(4) Uani 1 1 d . . .
H13 H 0.4710 -0.3245 0.2268 0.039 Uiso 1 1 calc R . .
C14 C 0.48201(7) -0.1072(3) 0.15797(9) 0.0359(5) Uani 1 1 d . . .
H14 H 0.5084 -0.1896 0.1408 0.043 Uiso 1 1 calc R . .
C15 C 0.46567(8) 0.0913(3) 0.13135(9) 0.0381(5) Uani 1 1 d . . .
H15 H 0.4802 0.1433 0.0953 0.046 Uiso 1 1 calc R . .
C16 C 0.42804(7) 0.2151(3) 0.15702(9) 0.0301(4) Uani 1 1 d . . .
H16 H 0.4168 0.3520 0.1390 0.036 Uiso 1 1 calc R . .
S' S 0.124074(17) 0.67607(7) 0.24608(2) 0.02367(12) Uani 1 1 d . . .
O1' O 0.17484(4) 0.82687(17) 0.26743(5) 0.0234(3) Uani 1 1 d . . .
O2' O 0.10471(5) 0.73003(19) 0.17944(6) 0.0324(3) Uani 1 1 d . . .
O3' O 0.13776(5) 0.45715(17) 0.26313(6) 0.0307(3) Uani 1 1 d . . .
C1' C 0.21068(7) 0.7990(2) 0.33241(8) 0.0222(4) Uani 1 1 d . . .
H1' H 0.1887 0.7388 0.3639 0.027 Uiso 1 1 calc R . .
C2' C 0.23034(7) 1.0231(3) 0.35318(8) 0.0245(4) Uani 1 1 d . . .
H2'1 H 0.1986 1.1124 0.3596 0.029 Uiso 1 1 calc R . .
H2'2 H 0.2470 1.0905 0.3185 0.029 Uiso 1 1 calc R . .
C3' C 0.27270(7) 1.0165(3) 0.41621(8) 0.0269(4) Uani 1 1 d . . .
H3'1 H 0.2551 0.9614 0.4518 0.032 Uiso 1 1 calc R . .
H3'2 H 0.2860 1.1645 0.4278 0.032 Uiso 1 1 calc R . .
C4' C 0.32167(7) 0.8716(2) 0.40931(8) 0.0230(4) Uani 1 1 d . . .
H4' H 0.3366 0.9280 0.3713 0.028 Uiso 1 1 calc R . .
C5' C 0.29933(7) 0.6455(3) 0.39045(8) 0.0262(4) Uani 1 1 d . . .
H5'1 H 0.3302 0.5489 0.3857 0.031 Uiso 1 1 calc R . .
H5'2 H 0.2816 0.5872 0.4255 0.031 Uiso 1 1 calc R . .
C6' C 0.25765(7) 0.6492(3) 0.32683(9) 0.0265(4) Uani 1 1 d . . .
H6'1 H 0.2759 0.6978 0.2911 0.032 Uiso 1 1 calc R . .
H6'2 H 0.2433 0.5018 0.3165 0.032 Uiso 1 1 calc R . .
C7' C 0.36987(7) 0.8781(3) 0.46824(9) 0.0289(4) Uani 1 1 d . . .
C8' C 0.38956(8) 1.1118(3) 0.48088(10) 0.0399(5) Uani 1 1 d . . .
H8'1 H 0.4003 1.1707 0.4416 0.060 Uiso 1 1 calc R . .
H8'2 H 0.4212 1.1148 0.5167 0.060 Uiso 1 1 calc R . .
H8'3 H 0.3597 1.1989 0.4924 0.060 Uiso 1 1 calc R . .
C9' C 0.35361(8) 0.7883(3) 0.53039(9) 0.0379(5) Uani 1 1 d . . .
H9'1 H 0.3409 0.6391 0.5230 0.057 Uiso 1 1 calc R . .
H9'2 H 0.3240 0.8762 0.5421 0.057 Uiso 1 1 calc R . .
H9'3 H 0.3855 0.7921 0.5658 0.057 Uiso 1 1 calc R . .
C10' C 0.41812(8) 0.7476(3) 0.45206(10) 0.0424(5) Uani 1 1 d . . .
H10D H 0.4068 0.5972 0.4439 0.064 Uiso 1 1 calc R . .
H10E H 0.4490 0.7543 0.4887 0.064 Uiso 1 1 calc R . .
H10F H 0.4294 0.8079 0.4132 0.064 Uiso 1 1 calc R . .
C11' C 0.07577(7) 0.7620(2) 0.29323(8) 0.0209(4) Uani 1 1 d . . .
C12' C 0.03632(7) 0.6127(3) 0.30380(8) 0.0238(4) Uani 1 1 d . . .
H12' H 0.0374 0.4693 0.2881 0.029 Uiso 1 1 calc R . .
C13' C -0.00439(7) 0.6750(3) 0.33730(8) 0.0271(4) Uani 1 1 d . . .
H13' H -0.0319 0.5750 0.3439 0.033 Uiso 1 1 calc R . .
C14' C -0.00496(7) 0.8838(3) 0.36125(8) 0.0273(4) Uani 1 1 d . . .
H14' H -0.0326 0.9258 0.3848 0.033 Uiso 1 1 calc R . .
C15' C 0.03475(7) 1.0310(3) 0.35084(8) 0.0265(4) Uani 1 1 d . . .
H15' H 0.0343 1.1730 0.3677 0.032 Uiso 1 1 calc R . .
C16' C 0.07501(7) 0.9723(3) 0.31602(8) 0.0245(4) Uani 1 1 d . . .
H16' H 0.1016 1.0741 0.3078 0.029 Uiso 1 1 calc R . .

loop_
_atom_site_aniso_label
_atom_site_aniso_U_11
_atom_site_aniso_U_22
_atom_site_aniso_U_33
_atom_site_aniso_U_23
_atom_site_aniso_U_13
_atom_site_aniso_U_12
S 0.0218(2) 0.0259(2) 0.0288(3) -0.00404(18) 0.00338(18) -0.00272(17)
O1 0.0194(6) 0.0317(7) 0.0216(6) 0.0002(5) 0.0020(5) -0.0043(5)
O3 0.0298(7) 0.0494(8) 0.0258(7) -0.0121(6) 0.0023(6) -0.0039(6)
O2 0.0334(7) 0.0204(6) 0.0542(9) 0.0000(6) 0.0064(6) -0.0020(5)
C4 0.0237(9) 0.0198(8) 0.0204(9) 0.0012(6) 0.0052(7) -0.0013(7)
C1 0.0217(9) 0.0283(9) 0.0175(8) 0.0011(7) 0.0021(7) -0.0021(7)
C2 0.0272(10) 0.0236(9) 0.0269(10) -0.0016(7) 0.0004(8) 0.0052(7)
C3 0.0331(10) 0.0237(9) 0.0265(10) -0.0040(7) 0.0017(8) 0.0051(8)
C5 0.0262(9) 0.0228(9) 0.0282(10) -0.0021(7) 0.0000(8) 0.0031(7)
C6 0.0274(10) 0.0218(9) 0.0282(10) -0.0049(7) -0.0006(8) 0.0014(7)
C7 0.0236(9) 0.0224(9) 0.0223(9) -0.0002(7) 0.0036(7) -0.0014(7)
C8 0.0300(10) 0.0308(10) 0.0237(9) 0.0006(7) 0.0046(8) 0.0014(8)
C9 0.0451(12) 0.0280(10) 0.0351(11) -0.0003(8) -0.0095(9) -0.0100(9)
C10 0.0237(10) 0.0489(12) 0.0283(10) -0.0005(8) 0.0035(8) -0.0015(8)
C11 0.0175(8) 0.0243(9) 0.0254(9) -0.0016(7) 0.0008(7) -0.0023(7)
C12 0.0261(10) 0.0263(10) 0.0311(10) 0.0001(7) 0.0018(8) -0.0047(7)
C13 0.0252(10) 0.0274(10) 0.0425(12) -0.0026(8) -0.0019(9) 0.0007(8)
C14 0.0208(10) 0.0467(12) 0.0384(12) -0.0122(9) 0.0001(8) 0.0046(8)
C15 0.0275(10) 0.0578(13) 0.0300(11) 0.0040(9) 0.0076(9) 0.0018(9)
C16 0.0253(10) 0.0351(10) 0.0294(10) 0.0050(8) 0.0036(8) 0.0010(8)
S' 0.0226(2) 0.0258(2) 0.0232(2) -0.00168(17) 0.00573(18) -0.00365(17)
O1' 0.0201(6) 0.0263(6) 0.0233(6) 0.0019(5) 0.0030(5) -0.0038(5)
O2' 0.0318(7) 0.0451(8) 0.0202(7) -0.0014(5) 0.0043(5) -0.0095(6)
O3' 0.0313(7) 0.0210(6) 0.0419(8) -0.0029(5) 0.0122(6) -0.0005(5)
C1' 0.0222(9) 0.0252(9) 0.0189(9) 0.0015(7) 0.0028(7) -0.0022(7)
C2' 0.0236(9) 0.0217(9) 0.0288(10) -0.0010(7) 0.0063(7) 0.0018(7)
C3' 0.0274(10) 0.0229(9) 0.0296(10) -0.0051(7) 0.0032(8) -0.0006(7)
C4' 0.0235(9) 0.0219(9) 0.0244(9) -0.0008(7) 0.0061(7) -0.0012(7)
C5' 0.0252(9) 0.0234(9) 0.0292(10) -0.0004(7) 0.0028(8) 0.0042(7)
C6' 0.0273(9) 0.0219(9) 0.0300(10) -0.0040(7) 0.0045(8) 0.0003(7)
C7' 0.0241(9) 0.0327(10) 0.0290(10) -0.0006(8) 0.0028(8) -0.0006(8)
C8' 0.0385(12) 0.0404(11) 0.0355(11) -0.0018(9) -0.0072(9) -0.0113(9)
C9' 0.0328(11) 0.0489(12) 0.0295(11) 0.0057(9) -0.0010(9) -0.0017(9)
C10' 0.0254(11) 0.0558(13) 0.0445(13) -0.0069(10) 0.0021(9) 0.0037(9)
C11' 0.0205(9) 0.0228(9) 0.0185(9) 0.0031(7) 0.0013(7) 0.0017(7)
C12' 0.0264(9) 0.0233(9) 0.0211(9) 0.0011(7) 0.0026(7) -0.0026(7)
C13' 0.0238(9) 0.0330(10) 0.0247(9) 0.0040(7) 0.0046(7) -0.0039(8)
C14' 0.0241(9) 0.0359(10) 0.0224(9) 0.0050(7) 0.0052(7) 0.0070(8)
C15' 0.0295(10) 0.0234(9) 0.0257(9) 0.0022(7) 0.0029(8) 0.0038(7)
C16' 0.0229(9) 0.0246(9) 0.0251(9) 0.0037(7) 0.0017(7) -0.0004(7)

loop_
_atom_type_symbol
_atom_type_description
_atom_type_scat_dispersion_real
_atom_type_scat_dispersion_imag
_atom_type_scat_source
C C 0.0033 0.0016 'International Tables Vol C Tables 4.2.6.8 and 6.1.1.4'
H H 0.0000 0.0000 'International Tables Vol C Tables 4.2.6.8 and 6.1.1.4'
O O 0.0106 0.0060 'International Tables Vol C Tables 4.2.6.8 and 6.1.1.4'
S S 0.1246 0.1234 'International Tables Vol C Tables 4.2.6.8 and 6.1.1.4'

loop_
_geom_angle_atom_site_label_1
_geom_angle_atom_site_label_2
_geom_angle_atom_site_label_3
_geom_angle
_geom_angle_site_symmetry_1
_geom_angle_site_symmetry_3
_geom_angle_publ_flag
O3 S O2 119.97(8) . . ?
O3 S O1 104.66(7) . . ?
O2 S O1 110.04(7) . . ?
O3 S C11 108.84(8) . . ?
O2 S C11 108.46(8) . . ?
O1 S C11 103.64(7) . . ?
C1 O1 S 118.63(10) . . ?
C3 C4 C5 108.23(13) . . ?
C3 C4 C7 114.06(13) . . ?
C5 C4 C7 114.09(13) . . ?
C3 C4 H4 106.6 . . ?
C5 C4 H4 106.6 . . ?
C7 C4 H4 106.6 . . ?
O1 C1 C6 108.51(13) . . ?
O1 C1 C2 107.12(12) . . ?
C6 C1 C2 112.24(14) . . ?
O1 C1 H1 109.6 . . ?
C6 C1 H1 109.6 . . ?
C2 C1 H1 109.6 . . ?
C1 C2 C3 109.92(13) . . ?
C1 C2 H2A 109.7 . . ?
C3 C2 H2A 109.7 . . ?
C1 C2 H2B 109.7 . . ?
C3 C2 H2B 109.7 . . ?
H2A C2 H2B 108.2 . . ?
C2 C3 C4 112.00(14) . . ?
C2 C3 H3A 109.2 . . ?
C4 C3 H3A 109.2 . . ?
C2 C3 H3B 109.2 . . ?
C4 C3 H3B 109.2 . . ?
H3A C3 H3B 107.9 . . ?
C6 C5 C4 112.12(13) . . ?
C6 C5 H5A 109.2 . . ?
C4 C5 H5A 109.2 . . ?
C6 C5 H5B 109.2 . . ?
C4 C5 H5B 109.2 . . ?
H5A C5 H5B 107.9 . . ?
C1 C6 C5 110.30(14) . . ?
C1 C6 H6A 109.6 . . ?
C5 C6 H6A 109.6 . . ?
C1 C6 H6B 109.6 . . ?
C5 C6 H6B 109.6 . . ?
H6A C6 H6B 108.1 . . ?
C9 C7 C8 108.91(14) . . ?
C9 C7 C10 107.67(15) . . ?
C8 C7 C10 108.53(14) . . ?
C9 C7 C4 109.73(13) . . ?
C8 C7 C4 112.24(13) . . ?
C10 C7 C4 109.65(13) . . ?
C7 C8 H8A 109.5 . . ?
C7 C8 H8B 109.5 . . ?
H8A C8 H8B 109.5 . . ?
C7 C8 H8C 109.5 . . ?
H8A C8 H8C 109.5 . . ?
H8B C8 H8C 109.5 . . ?
C7 C9 H9A 109.5 . . ?
C7 C9 H9B 109.5 . . ?
H9A C9 H9B 109.5 . . ?
C7 C9 H9C 109.5 . . ?
H9A C9 H9C 109.5 . . ?
H9B C9 H9C 109.5 . . ?
C7 C10 H10A 109.5 . . ?
C7 C10 H10B 109.5 . . ?
H10A C10 H10B 109.5 . . ?
C7 C10 H10C 109.5 . . ?
H10A C10 H10C 109.5 . . ?
H10B C10 H10C 109.5 . . ?
C16 C11 C12 121.26(16) . . ?
C16 C11 S 120.03(13) . . ?
C12 C11 S 118.70(13) . . ?
C13 C12 C11 118.94(17) . . ?
C13 C12 H12 120.5 . . ?
C11 C12 H12 120.5 . . ?
C14 C13 C12 120.27(17) . . ?
C14 C13 H13 119.9 . . ?
C12 C13 H13 119.9 . . ?
C13 C14 C15 120.35(18) . . ?
C13 C14 H14 119.8 . . ?
C15 C14 H14 119.8 . . ?
C14 C15 C16 120.28(18) . . ?
C14 C15 H15 119.9 . . ?
C16 C15 H15 119.9 . . ?
C11 C16 C15 118.87(17) . . ?
C11 C16 H16 120.6 . . ?
C15 C16 H16 120.6 . . ?
O3' S' O2' 119.22(7) . . ?
O3' S' O1' 110.82(7) . . ?
O2' S' O1' 104.34(7) . . ?
O3' S' C11' 107.50(7) . . ?
O2' S' C11' 109.55(7) . . ?
O1' S' C11' 104.45(7) . . ?
C1' O1' S' 120.27(9) . . ?
O1' C1' C6' 109.79(13) . . ?
O1' C1' C2' 105.24(12) . . ?
C6' C1' C2' 112.15(14) . . ?
O1' C1' H1' 109.9 . . ?
C6' C1' H1' 109.9 . . ?
C2' C1' H1' 109.9 . . ?
C1' C2' C3' 111.00(13) . . ?
C1' C2' H2'1 109.4 . . ?
C3' C2' H2'1 109.4 . . ?
C1' C2' H2'2 109.4 . . ?
C3' C2' H2'2 109.4 . . ?
H2'1 C2' H2'2 108.0 . . ?
C2' C3' C4' 111.25(14) . . ?
C2' C3' H3'1 109.4 . . ?
C4' C3' H3'1 109.4 . . ?
C2' C3' H3'2 109.4 . . ?
C4' C3' H3'2 109.4 . . ?
H3'1 C3' H3'2 108.0 . . ?
C5' C4' C3' 107.82(13) . . ?
C5' C4' C7' 114.65(13) . . ?
C3' C4' C7' 114.51(13) . . ?
C5' C4' H4' 106.4 . . ?
C3' C4' H4' 106.4 . . ?
C7' C4' H4' 106.4 . . ?
C6' C5' C4' 111.43(13) . . ?
C6' C5' H5'1 109.3 . . ?
C4' C5' H5'1 109.3 . . ?
C6' C5' H5'2 109.3 . . ?
C4' C5' H5'2 109.3 . . ?
H5'1 C5' H5'2 108.0 . . ?
C1' C6' C5' 110.39(13) . . ?
C1' C6' H6'1 109.6 . . ?
C5' C6' H6'1 109.6 . . ?
C1' C6' H6'2 109.6 . . ?
C5' C6' H6'2 109.6 . . ?
H6'1 C6' H6'2 108.1 . . ?
C10' C7' C9' 109.35(16) . . ?
C10' C7' C8' 107.54(16) . . ?
C9' C7' C8' 108.67(15) . . ?
C10' C7' C4' 109.12(14) . . ?
C9' C7' C4' 112.50(15) . . ?
C8' C7' C4' 109.55(14) . . ?
C7' C8' H8'1 109.5 . . ?
C7' C8' H8'2 109.5 . . ?
H8'1 C8' H8'2 109.5 . . ?
C7' C8' H8'3 109.5 . . ?
H8'1 C8' H8'3 109.5 . . ?
H8'2 C8' H8'3 109.5 . . ?
C7' C9' H9'1 109.5 . . ?
C7' C9' H9'2 109.5 . . ?
H9'1 C9' H9'2 109.5 . . ?
C7' C9' H9'3 109.5 . . ?
H9'1 C9' H9'3 109.5 . . ?
H9'2 C9' H9'3 109.5 . . ?
C7' C10' H10D 109.5 . . ?
C7' C10' H10E 109.5 . . ?
H10D C10' H10E 109.5 . . ?
C7' C10' H10F 109.5 . . ?
H10D C10' H10F 109.5 . . ?
H10E C10' H10F 109.5 . . ?
C16' C11' C12' 121.07(16) . . ?
C16' C11' S' 121.86(13) . . ?
C12' C11' S' 116.98(12) . . ?
C13' C12' C11' 119.41(15) . . ?
C13' C12' H12' 120.3 . . ?
C11' C12' H12' 120.3 . . ?
C12' C13' C14' 119.97(16) . . ?
C12' C13' H13' 120.0 . . ?
C14' C13' H13' 120.0 . . ?
C15' C14' C13' 120.17(16) . . ?
C15' C14' H14' 119.9 . . ?
C13' C14' H14' 119.9 . . ?
C16' C15' C14' 120.49(16) . . ?
C16' C15' H15' 119.8 . . ?
C14' C15' H15' 119.8 . . ?
C15' C16' C11' 118.86(16) . . ?
C15' C16' H16' 120.6 . . ?
C11' C16' H16' 120.6 . . ?

loop_
_geom_bond_atom_site_label_1
_geom_bond_atom_site_label_2
_geom_bond_distance
_geom_bond_site_symmetry_2
_geom_bond_publ_flag
S O3 1.4238(13) . ?
S O2 1.4246(12) . ?
S O1 1.5655(11) . ?
S C11 1.7620(17) . ?
O1 C1 1.4882(18) . ?
C4 C3 1.531(2) . ?
C4 C5 1.533(2) . ?
C4 C7 1.557(2) . ?
C4 H4 1.0000 . ?
C1 C6 1.504(2) . ?
C1 C2 1.506(2) . ?
C1 H1 1.0000 . ?
C2 C3 1.525(2) . ?
C2 H2A 0.9900 . ?
C2 H2B 0.9900 . ?
C3 H3A 0.9900 . ?
C3 H3B 0.9900 . ?
C5 C6 1.528(2) . ?
C5 H5A 0.9900 . ?
C5 H5B 0.9900 . ?
C6 H6A 0.9900 . ?
C6 H6B 0.9900 . ?
C7 C9 1.533(2) . ?
C7 C8 1.534(2) . ?
C7 C10 1.536(2) . ?
C8 H8A 0.9800 . ?
C8 H8B 0.9800 . ?
C8 H8C 0.9800 . ?
C9 H9A 0.9800 . ?
C9 H9B 0.9800 . ?
C9 H9C 0.9800 . ?
C10 H10A 0.9800 . ?
C10 H10B 0.9800 . ?
C10 H10C 0.9800 . ?
C11 C16 1.384(2) . ?
C11 C12 1.390(2) . ?
C12 C13 1.385(2) . ?
C12 H12 0.9500 . ?
C13 C14 1.380(3) . ?
C13 H13 0.9500 . ?
C14 C15 1.381(3) . ?
C14 H14 0.9500 . ?
C15 C16 1.388(3) . ?
C15 H15 0.9500 . ?
C16 H16 0.9500 . ?
S' O3' 1.4288(12) . ?
S' O2' 1.4300(12) . ?
S' O1' 1.5644(11) . ?
S' C11' 1.7652(17) . ?
O1' C1' 1.4926(18) . ?
C1' C6' 1.509(2) . ?
C1' C2' 1.510(2) . ?
C1' H1' 1.0000 . ?
C2' C3' 1.529(2) . ?
C2' H2'1 0.9900 . ?
C2' H2'2 0.9900 . ?
C3' C4' 1.536(2) . ?
C3' H3'1 0.9900 . ?
C3' H3'2 0.9900 . ?
C4' C5' 1.533(2) . ?
C4' C7' 1.552(2) . ?
C4' H4' 1.0000 . ?
C5' C6' 1.529(2) . ?
C5' H5'1 0.9900 . ?
C5' H5'2 0.9900 . ?
C6' H6'1 0.9900 . ?
C6' H6'2 0.9900 . ?
C7' C10' 1.530(2) . ?
C7' C9' 1.535(2) . ?
C7' C8' 1.537(2) . ?
C8' H8'1 0.9800 . ?
C8' H8'2 0.9800 . ?
C8' H8'3 0.9800 . ?
C9' H9'1 0.9800 . ?
C9' H9'2 0.9800 . ?
C9' H9'3 0.9800 . ?
C10' H10D 0.9800 . ?
C10' H10E 0.9800 . ?
C10' H10F 0.9800 . ?
C11' C16' 1.390(2) . ?
C11' C12' 1.392(2) . ?
C12' C13' 1.383(2) . ?
C12' H12' 0.9500 . ?
C13' C14' 1.390(2) . ?
C13' H13' 0.9500 . ?
C14' C15' 1.387(2) . ?
C14' H14' 0.9500 . ?
C15' C16' 1.386(2) . ?
C15' H15' 0.9500 . ?
C16' H16' 0.9500 . ?

loop_
_geom_torsion_atom_site_label_1
_geom_torsion_atom_site_label_2
_geom_torsion_atom_site_label_3
_geom_torsion_atom_site_label_4
_geom_torsion
_geom_torsion_site_symmetry_1
_geom_torsion_site_symmetry_2
_geom_torsion_site_symmetry_3
_geom_torsion_site_symmetry_4
_geom_torsion_publ_flag
O3 S O1 C1 173.31(11) . . . . ?
O2 S O1 C1 43.14(12) . . . . ?
C11 S O1 C1 -72.67(12) . . . . ?
S O1 C1 C6 -109.05(13) . . . . ?
S O1 C1 C2 129.56(12) . . . . ?
O1 C1 C2 C3 175.53(13) . . . . ?
C6 C1 C2 C3 56.53(19) . . . . ?
C1 C2 C3 C4 -57.54(19) . . . . ?
C5 C4 C3 C2 56.98(18) . . . . ?
C7 C4 C3 C2 -174.87(13) . . . . ?
C3 C4 C5 C6 -56.24(18) . . . . ?
C7 C4 C5 C6 175.63(14) . . . . ?
O1 C1 C6 C5 -174.14(13) . . . . ?
C2 C1 C6 C5 -55.95(19) . . . . ?
C4 C5 C6 C1 56.28(19) . . . . ?
C3 C4 C7 C9 53.42(19) . . . . ?
C5 C4 C7 C9 178.52(15) . . . . ?
C3 C4 C7 C8 -67.82(17) . . . . ?
C5 C4 C7 C8 57.28(18) . . . . ?
C3 C4 C7 C10 171.48(14) . . . . ?
C5 C4 C7 C10 -63.42(18) . . . . ?
O3 S C11 C16 -135.17(14) . . . . ?
O2 S C11 C16 -3.08(16) . . . . ?
O1 S C11 C16 113.85(14) . . . . ?
O3 S C11 C12 43.61(15) . . . . ?
O2 S C11 C12 175.71(13) . . . . ?
O1 S C11 C12 -67.37(14) . . . . ?
C16 C11 C12 C13 0.9(2) . . . . ?
S C11 C12 C13 -177.82(13) . . . . ?
C11 C12 C13 C14 0.2(3) . . . . ?
C12 C13 C14 C15 -1.4(3) . . . . ?
C13 C14 C15 C16 1.4(3) . . . . ?
C12 C11 C16 C15 -0.9(3) . . . . ?
S C11 C16 C15 177.81(13) . . . . ?
C14 C15 C16 C11 -0.2(3) . . . . ?
O3' S' O1' C1' -42.92(13) . . . . ?
O2' S' O1' C1' -172.44(11) . . . . ?
C11' S' O1' C1' 72.57(12) . . . . ?
S' O1' C1' C6' 91.99(14) . . . . ?
S' O1' C1' C2' -147.12(11) . . . . ?
O1' C1' C2' C3' -173.92(13) . . . . ?
C6' C1' C2' C3' -54.60(19) . . . . ?
C1' C2' C3' C4' 56.73(19) . . . . ?
C2' C3' C4' C5' -58.21(18) . . . . ?
C2' C3' C4' C7' 172.88(14) . . . . ?
C3' C4' C5' C6' 58.97(18) . . . . ?
C7' C4' C5' C6' -172.20(14) . . . . ?
O1' C1' C6' C5' 171.51(12) . . . . ?
C2' C1' C6' C5' 54.88(19) . . . . ?
C4' C5' C6' C1' -57.85(19) . . . . ?
C5' C4' C7' C10' 60.8(2) . . . . ?
C3' C4' C7' C10' -173.75(15) . . . . ?
C5' C4' C7' C9' -60.7(2) . . . . ?
C3' C4' C7' C9' 64.71(19) . . . . ?
C5' C4' C7' C8' 178.33(15) . . . . ?
C3' C4' C7' C8' -56.3(2) . . . . ?
O3' S' C11' C16' 145.13(13) . . . . ?
O2' S' C11' C16' -83.94(14) . . . . ?
O1' S' C11' C16' 27.34(15) . . . . ?
O3' S' C11' C12' -38.26(14) . . . . ?
O2' S' C11' C12' 92.67(13) . . . . ?
O1' S' C11' C12' -156.05(12) . . . . ?
C16' C11' C12' C13' 0.2(2) . . . . ?
S' C11' C12' C13' -176.40(12) . . . . ?
C11' C12' C13' C14' -1.3(2) . . . . ?
C12' C13' C14' C15' 0.9(2) . . . . ?
C13' C14' C15' C16' 0.6(2) . . . . ?
C14' C15' C16' C11' -1.7(2) . . . . ?
C12' C11' C16' C15' 1.3(2) . . . . ?
S' C11' C16' C15' 177.75(12) . . . . ?
